data_2105649
loop_
_publ_author_name
'G\"orbitz, Carl Henrik'

_publ_section_title
;
 What is the best crystal size for collection of X-ray data? Refinement of
 the structure of glycyl-<small>L</small>-serine based on data from a very
 large crystal
;
_journal_issue 6
_journal_name_full 'Acta Crystallographica Section B'
_journal_page_first 1090
_journal_page_last 1098
_journal_paper_doi 10.1107/S0108768199008721
_journal_volume 55
_journal_year 1999
_chemical_formula_sum 'C5 H10 N2 O4'
_chemical_formula_weight 162.15
_chemical_name_systematic
;
 Glycyl-L-serine
;
_space_group_IT_number 19
_symmetry_cell_setting orthorhombic
_symmetry_space_group_name_Hall 'P 2ac 2ab'
_symmetry_space_group_name_H-M 'P 21 21 21'
_audit_creation_method SHELXL-97
_cell_angle_alpha 90.00
_cell_angle_beta 90.00
_cell_angle_gamma 90.00
_cell_formula_units_Z 4
_cell_length_a 7.275(2)
_cell_length_b 9.097(3)
_cell_length_c 10.507(3)
_cell_measurement_reflns_used 8192
_cell_measurement_temperature 150(2)
_cell_measurement_theta_max 35
_cell_measurement_theta_min 2
_cell_volume 695.4(4)
_computing_cell_refinement 'SAINT (Siemens, 1995)'
_computing_data_collection 'SMART (Siemens, 1995)'
_computing_data_reduction 'SAINT (Siemens, 1995)'
_computing_molecular_graphics 'SHELXTL (Sheldrick, 1997)'
_computing_publication_material 'SHELXTL (Sheldrick, 1997)'
_computing_structure_refinement 'SHELXTL (Sheldrick, 1997)'
_computing_structure_solution 'SHELXTL (Sheldrick, 1997)'
_diffrn_ambient_temperature 150(2)
_diffrn_detector_area_resol_mean 8.3
_diffrn_measured_fraction_theta_full .994
_diffrn_measured_fraction_theta_max .994
_diffrn_measurement_device_type 'Siemens SMART CCD diffractometer'
_diffrn_measurement_method 'Sets of exposures each taken over 0.6\% \w rotation'
_diffrn_radiation_monochromator graphite
_diffrn_radiation_source 'fine-focus sealed tube'
_diffrn_radiation_type MoK\a
_diffrn_radiation_wavelength .71073
_diffrn_reflns_av_R_equivalents .0576
_diffrn_reflns_av_sigmaI/netI .0452
_diffrn_reflns_limit_h_max 16
_diffrn_reflns_limit_h_min -16
_diffrn_reflns_limit_k_max 20
_diffrn_reflns_limit_k_min -19
_diffrn_reflns_limit_l_max 24
_diffrn_reflns_limit_l_min -24
_diffrn_reflns_number 28767
_diffrn_reflns_theta_full 55.12
_diffrn_reflns_theta_max 55.12
_diffrn_reflns_theta_min 2.96
_diffrn_standards_decay_% None
_exptl_absorpt_coefficient_mu .134
_exptl_absorpt_correction_T_max .9609
_exptl_absorpt_correction_T_min .9609
_exptl_absorpt_correction_type none
_exptl_crystal_colour Colourless
_exptl_crystal_density_diffrn 1.549
_exptl_crystal_density_method 'not measured'
_exptl_crystal_description Sphere
_exptl_crystal_F_000 344
_exptl_crystal_size_rad .15
_refine_diff_density_max .567
_refine_diff_density_min -.352
_refine_ls_extinction_method none
_refine_ls_goodness_of_fit_ref 1.212
_refine_ls_hydrogen_treatment refall
_refine_ls_matrix_type full
_refine_ls_number_parameters 140
_refine_ls_number_reflns 8721
_refine_ls_number_restraints 0
_refine_ls_restrained_S_all 1.212
_refine_ls_R_factor_all .0798
_refine_ls_R_factor_gt .0533
_refine_ls_shift/su_max .001
_refine_ls_shift/su_mean .000
_refine_ls_structure_factor_coef Fsqd
_refine_ls_weighting_details 'calc w=1/[\s^2^(Fo^2^)+(0.0334P)^2^+0.1007P] where P=(Fo^2^+2Fc^2^)/3'
_refine_ls_weighting_scheme calc
_refine_ls_wR_factor_ref .1150
_reflns_number_gt 6860
_reflns_number_total 8721
_reflns_threshold_expression >2sigma(I)
_cod_data_source_file os0029.cif
_cod_data_source_block glyser-4
_cod_depositor_comments
;
The following automatic conversions were performed:

'_symmetry_cell_setting' value 'Orthorhombic' changed to
'orthorhombic' according to
/home/saulius/struct/CIF-dictionaries/cif_core.dic dictionary named
'cif_core.dic' version 2.4.2 from
2011-04-26.

'_exptl_absorpt_correction_type' value 'None' changed to
'none' according to
/home/saulius/struct/CIF-dictionaries/cif_core.dic dictionary named
'cif_core.dic' version 2.4.2 from 2011-04-26.

Automatic conversion script
Id: cif_fix_values 1891 2012-01-12 08:04:46Z andrius 
;
_cod_original_sg_symbol_H-M P2~1~2~1~2~1~
_cod_database_code 2105649

loop_
_symmetry_equiv_pos_as_xyz
'x, y, z'
'-x+1/2, -y, z+1/2'
'-x, y+1/2, -z+1/2'
'x+1/2, -y+1/2, -z'

loop_
_atom_site_label
_atom_site_fract_x
_atom_site_fract_y
_atom_site_fract_z
_atom_site_U_iso_or_equiv
_atom_site_adp_type
_atom_site_calc_flag
_atom_site_occupancy
_atom_site_type_symbol
O1 .41581(7) .21343(5) .80993(5) .01257(7) Uani d 1 O
O2 .45827(9) .53823(6) .44761(5) .01621(9) Uani d 1 O
O3 .28672(10) .36000(7) .35847(5) .01923(10) Uani d 1 O
O4 .10390(8) .56301(6) .63264(5) .01612(9) Uani d 1 O
H5 .134(2) .5906(18) .7058(16) .023(3) Uiso d 1 H
N1 .66985(8) .32437(7) .97903(5) .01282(8) Uani d 1 N
H1 .781(2) .3477(18) 1.0056(16) .025(4) Uiso d 1 H
H2 .583(2) .3636(16) 1.0336(14) .019(3) Uiso d 1 H
H3 .649(2) .2282(16) .9762(14) .015(3) Uiso d 1 H
N2 .44829(8) .40806(6) .67534(5) .01151(7) Uani d 1 N
H4 .496(2) .4900(18) .6646(15) .020(3) Uiso d 1 H
C1 .65613(10) .39037(8) .85067(6) .01400(9) Uani d 1 C
H11 .762(3) .3674(19) .8036(17) .034(5) Uiso d 1 H
H12 .642(2) .4912(17) .8576(15) .021(3) Uiso d 1 H
C2 .49271(8) .32978(7) .77771(5) .00968(7) Uani d 1 C
C3 .31173(9) .36015(7) .58317(6) .01086(8) Uani d 1 C
H31 .314(2) .2542(15) .5763(14) .015(3) Uiso d 1 H
C4 .11798(9) .40652(8) .62412(6) .01423(9) Uani d 1 C
H41 .025(2) .3701(18) .5612(17) .028(4) Uiso d 1 H
H42 .083(2) .3626(15) .7069(14) .015(3) Uiso d 1 H
C5 .35835(9) .42541(7) .45168(6) .01156(8) Uani d 1 C

loop_
_atom_site_aniso_label
_atom_site_aniso_U_11
_atom_site_aniso_U_22
_atom_site_aniso_U_33
_atom_site_aniso_U_12
_atom_site_aniso_U_13
_atom_site_aniso_U_23
O1 .01495(18) .01106(15) .01170(16) -.00142(13) -.00066(14) .00227(13)
O2 .0217(2) .01497(18) .01202(17) -.00622(17) .00122(16) .00074(14)
O3 .0287(3) .0195(2) .00949(16) -.0078(2) -.00339(17) -.00016(16)
O4 .0186(2) .0180(2) .01179(17) .00525(16) -.00209(15) -.00105(15)
N1 .01446(19) .01337(18) .01064(17) .00237(16) -.00341(15) -.00062(15)
N2 .01371(18) .01044(16) .01038(16) -.00122(14) -.00266(14) .00218(13)
C1 .0134(2) .0167(2) .01199(19) -.00288(18) -.00242(17) .00189(17)
C2 .01051(17) .01018(16) .00834(15) .00081(15) .00002(14) .00036(14)
C3 .0140(2) .00974(17) .00882(16) -.00077(16) -.00142(16) .00073(14)
C4 .0128(2) .0169(2) .0130(2) -.00216(19) -.00048(17) .00040(18)
C5 .0149(2) .01111(18) .00869(16) -.00027(16) -.00020(16) .00026(15)

loop_
_atom_type_symbol
_atom_type_description
_atom_type_scat_dispersion_real
_atom_type_scat_dispersion_imag
_atom_type_scat_source
C C .0033 .0016 'International Tables Vol C Tables 4.2.6.8 and 6.1.1.4'
H H .0000 .0000 'International Tables Vol C Tables 4.2.6.8 and 6.1.1.4'
N N .0061 .0033 'International Tables Vol C Tables 4.2.6.8 and 6.1.1.4'
O O .0106 .0060 'International Tables Vol C Tables 4.2.6.8 and 6.1.1.4'

loop_
_geom_angle_atom_site_label_1
_geom_angle_atom_site_label_2
_geom_angle_atom_site_label_3
_geom_angle
_geom_angle_publ_flag
C4 O4 H5 109.7(11) ?
C1 N1 H1 104.7(11) ?
C1 N1 H2 111.2(9) ?
H1 N1 H2 109.7(14) ?
C1 N1 H3 110.9(9) ?
H1 N1 H3 114.0(15) ?
H2 N1 H3 106.3(14) ?
C2 N2 C3 122.97(6) yes
C2 N2 H4 119.2(11) ?
C3 N2 H4 117.8(11) ?
N1 C1 C2 111.45(6) yes
N1 C1 H11 109.5(11) ?
C2 C1 H11 107.2(11) ?
N1 C1 H12 109.7(10) ?
C2 C1 H12 108.0(10) ?
H11 C1 H12 110.9(15) ?
O1 C2 N2 124.49(6) ?
O1 C2 C1 121.58(6) ?
N2 C2 C1 113.85(6) yes
N2 C3 C4 111.03(5) ?
N2 C3 C5 109.34(5) yes
C4 C3 C5 110.36(5) ?
N2 C3 H31 109.7(9) ?
C4 C3 H31 108.1(9) ?
C5 C3 H31 108.3(9) ?
O4 C4 C3 110.94(6) ?
O4 C4 H41 108.8(10) ?
C3 C4 H41 110.0(10) ?
O4 C4 H42 109.2(8) ?
C3 C4 H42 111.8(9) ?
H41 C4 H42 105.9(13) ?
O2 C5 O3 126.75(6) ?
O2 C5 C3 118.14(6) yes
O3 C5 C3 115.09(6) yes

loop_
_geom_bond_atom_site_label_1
_geom_bond_atom_site_label_2
_geom_bond_distance
_geom_bond_publ_flag
O1 C2 1.2442(8) yes
O2 C5 1.2584(9) yes
O3 C5 1.2588(9) yes
O4 C4 1.4301(10) yes
O4 H5 .838(17) ?
N1 C1 1.4796(10) yes
N1 H1 .878(18) yes
N1 H2 .927(16) yes
N1 H3 .889(14) yes
N2 C2 1.3298(8) yes
N2 C3 1.4543(9) yes
N2 H4 .831(17) ?
C1 C2 1.5182(9) yes
C1 H11 .939(19) ?
C1 H12 .927(16) ?
C3 C4 1.5330(10) yes
C3 C5 1.5415(9) yes
C3 H31 .967(14) ?
C4 H41 .999(17) ?
C4 H42 .990(14) ?

loop_
_geom_torsion_atom_site_label_1
_geom_torsion_atom_site_label_2
_geom_torsion_atom_site_label_3
_geom_torsion_atom_site_label_4
_geom_torsion
_geom_torsion_publ_flag
C3 N2 C2 O1 -4.67(10) ?
N1 C1 C2 O1 -17.94(9) ?
N1 C1 C2 N2 165.21(6) yes
C1 C2 N2 C3 172.08(6) yes
C2 N2 C3 C4 86.23(7) ?
C2 N2 C3 C5 -151.77(6) yes
C5 C3 C4 O4 -60.15(7) ?
N2 C3 C5 O2 -21.79(8) yes
N2 C3 C4 O4 61.25(7) yes
C4 C3 C5 O2 100.61(7) ?
N2 C3 C5 O3 159.83(6) ?
C4 C3 C5 O3 -77.77(8) ?
